data_4120342
loop_
_publ_author_name
'Yan Li'
'Kartik Chandra Mondal'
'Herbert W. Roesky'
'Hongping Zhu'
'Peter Stollberg'
'Regine Herbst-Irmer'
'Dietmar Stalke'
'Diego M. Andrada'

_publ_contact_author_address
;Institute of Inorganic Chemistry
Georg-August-University
Tammannstrasse 4
37077 Goettingen
Germany
;
_publ_contact_author_email hroesky@gwdg.de
_publ_contact_author_fax +495513933373
_publ_contact_author_name 'Herbert W. Roesky'
_publ_contact_author_phone +495513933001
_publ_section_title
;
 Acyclic Germylones: Congeners of Allenes with a Central Germanium Atom
;
_journal_name_full 'Journal of the American Chemical Society'
_journal_page_first 12422
_journal_page_last 12428
_journal_paper_doi 10.1021/ja406112u
_journal_volume 135
_journal_year 2013
_chemical_formula_moiety '2(C40 H62 Ge N2), C6 H14'
_chemical_formula_sum 'C43 H69 Ge N2'
_chemical_formula_weight 686.59
_chemical_name_systematic
;
 ?
;
_space_group_crystal_system triclinic
_space_group_IT_number 2
_space_group_name_Hall '-P 1'
_space_group_name_H-M_alt 'P -1'
_symmetry_space_group_name_Hall '-P 1'
_symmetry_space_group_name_H-M 'P -1'
_atom_sites_solution_hydrogens geom
_audit_creation_method SHELXL-2013
_cell_angle_alpha 112.30(3)
_cell_angle_beta 98.13(2)
_cell_angle_gamma 91.48(2)
_cell_formula_units_Z 4
_cell_length_a 9.161(2)
_cell_length_b 19.325(3)
_cell_length_c 24.760(3)
_cell_measurement_reflns_used 9557
_cell_measurement_temperature 100(2)
_cell_measurement_theta_max 26.613
_cell_measurement_theta_min 2.287
_cell_volume 3999.7(15)
_computing_cell_refinement 'SAINT V7.68A'
_computing_data_collection 'APEX2 v2012.2'
_computing_data_reduction 'SAINT V7.68A'
_computing_molecular_graphics 'XP Version 5.1'
_computing_publication_material 'XP Version 5.1'
_computing_structure_refinement 'SHELXL-2013 (Sheldrick, 2013)'
_computing_structure_solution 'SHELXS-2012 (Sheldrick, 2012)'
_diffrn_ambient_temperature 100(2)
_diffrn_measured_fraction_theta_full 1.000
_diffrn_measured_fraction_theta_max 0.998
_diffrn_measurement_device_type 'Smart APEX II Ultra'
_diffrn_measurement_method 'omega scans'
_diffrn_radiation_type MoK\a
_diffrn_radiation_wavelength 0.71073
_diffrn_reflns_av_R_equivalents 0.0396
_diffrn_reflns_av_unetI/netI 0.0232
_diffrn_reflns_Laue_measured_fraction_full 1.000
_diffrn_reflns_Laue_measured_fraction_max 0.998
_diffrn_reflns_limit_h_max 11
_diffrn_reflns_limit_h_min -11
_diffrn_reflns_limit_k_max 24
_diffrn_reflns_limit_k_min -24
_diffrn_reflns_limit_l_max 31
_diffrn_reflns_limit_l_min -31
_diffrn_reflns_number 156015
_diffrn_reflns_point_group_measured_fraction_full 1.000
_diffrn_reflns_point_group_measured_fraction_max 0.998
_diffrn_reflns_theta_full 25.242
_diffrn_reflns_theta_max 26.752
_diffrn_reflns_theta_min 1.143
_diffrn_source 'rotating anode'
_exptl_absorpt_coefficient_mu 0.796
_exptl_absorpt_correction_T_max 0.8620
_exptl_absorpt_correction_T_min 0.7792
_exptl_absorpt_correction_type multi-scan
_exptl_absorpt_process_details SADABS-2012/1
_exptl_crystal_colour brown_green
_exptl_crystal_density_diffrn 1.140
_exptl_crystal_description plate
_exptl_crystal_F_000 1492
_exptl_crystal_size_max 0.174
_exptl_crystal_size_mid 0.100
_exptl_crystal_size_min 0.095
_refine_diff_density_max 0.525
_refine_diff_density_min -0.316
_refine_diff_density_rms 0.048
_refine_ls_extinction_method none
_refine_ls_goodness_of_fit_ref 1.025
_refine_ls_hydrogen_treatment constr
_refine_ls_matrix_type full
_refine_ls_number_parameters 920
_refine_ls_number_reflns 17001
_refine_ls_number_restraints 213
_refine_ls_restrained_S_all 1.035
_refine_ls_R_factor_all 0.0384
_refine_ls_R_factor_gt 0.0293
_refine_ls_shift/su_max 0.003
_refine_ls_shift/su_mean 0.000
_refine_ls_structure_factor_coef Fsqd
_refine_ls_weighting_details
;
 w=1/[\s^2^(Fo^2^)+(0.0344P)^2^+2.2979P]
 where P=(Fo^2^+2Fc^2^)/3
;
_refine_ls_weighting_scheme calc
_refine_ls_wR_factor_gt 0.0713
_refine_ls_wR_factor_ref 0.0755
_reflns_Friedel_coverage 0.000
_reflns_number_gt 14479
_reflns_number_total 17001
_reflns_threshold_expression 'I > 2\s(I)'
_cod_data_source_file ja406112u_si_006.cif
_cod_data_source_block p-1_a
_cod_original_cell_volume 3999.7(14)
_cod_database_code 4120342
_shelx_space_group_comment
;
The symmetry employed for this shelxl refinement is uniquely defined
by the following loop, which should always be used as a source of
symmetry information in preference to the above space-group names.
They are only intended as comments.
;
_shelxl_version_number 2013-2

loop_
_space_group_symop_operation_xyz
'x, y, z'
'-x, -y, -z'

loop_
_atom_site_label
_atom_site_type_symbol
_atom_site_fract_x
_atom_site_fract_y
_atom_site_fract_z
_atom_site_U_iso_or_equiv
_atom_site_adp_type
_atom_site_occupancy
_atom_site_site_symmetry_order
_atom_site_calc_flag
_atom_site_refinement_flags_posn
_atom_site_refinement_flags_adp
_atom_site_refinement_flags_occupancy
_atom_site_disorder_assembly
_atom_site_disorder_group
Ge1 Ge 0.34596(2) 0.23885(2) 0.27298(2) 0.01558(4) Uani 1 1 d . . . . .
Ge2 Ge -0.00412(2) 0.72966(2) 0.19470(2) 0.01433(4) Uani 1 1 d . . . . .
N1 N 0.35903(13) 0.14667(6) 0.15623(5) 0.0130(2) Uani 1 1 d . . . . .
N2 N 0.33474(14) 0.30087(7) 0.39395(5) 0.0147(3) Uani 1 1 d . . . . .
N3 N -0.11635(13) 0.78334(7) 0.10838(5) 0.0135(2) Uani 1 1 d . . . . .
N4 N 0.11183(14) 0.71241(7) 0.29883(5) 0.0148(3) Uani 1 1 d . . . . .
C1 C 0.37507(16) 0.14446(8) 0.21128(6) 0.0141(3) Uani 1 1 d . . . . .
C2 C 0.45291(17) 0.07389(8) 0.20783(7) 0.0166(3) Uani 1 1 d . . . . .
C3 C 0.50768(17) 0.04825(8) 0.14752(7) 0.0173(3) Uani 1 1 d . . . . .
H3A H 0.6131 0.0661 0.1531 0.021 Uiso 1 1 calc R U . . .
H3B H 0.4977 -0.0072 0.1282 0.021 Uiso 1 1 calc R U . . .
C4 C 0.41242(16) 0.08175(8) 0.10936(6) 0.0152(3) Uani 1 1 d . . . . .
C5 C 0.28532(16) 0.20421(8) 0.14187(6) 0.0138(3) Uani 1 1 d . . . . .
C6 C 0.36986(16) 0.26666(8) 0.14209(6) 0.0149(3) Uani 1 1 d . . . . .
C7 C 0.29593(18) 0.31703(8) 0.12234(7) 0.0191(3) Uani 1 1 d . . . . .
H7 H 0.3512 0.3588 0.1215 0.023 Uiso 1 1 calc R U . . .
C8 C 0.14457(18) 0.30782(9) 0.10395(7) 0.0213(3) Uani 1 1 d . . . . .
H8 H 0.0974 0.3415 0.0889 0.026 Uiso 1 1 calc R U . . .
C9 C 0.06239(18) 0.24939(9) 0.10760(7) 0.0200(3) Uani 1 1 d . . . . .
H9 H -0.0421 0.2445 0.0965 0.024 Uiso 1 1 calc R U . . .
C10 C 0.12951(17) 0.19713(8) 0.12729(6) 0.0164(3) Uani 1 1 d . . . . .
C11 C 0.3441(2) 0.01247(9) 0.20870(8) 0.0246(4) Uani 1 1 d . . . . .
H11A H 0.2596 0.0021 0.1769 0.037 Uiso 1 1 calc R U . . .
H11B H 0.3092 0.0296 0.2469 0.037 Uiso 1 1 calc R U . . .
H11C H 0.3943 -0.0334 0.2029 0.037 Uiso 1 1 calc R U . . .
C12 C 0.58462(19) 0.09124(9) 0.25814(7) 0.0241(4) Uani 1 1 d . . . . .
H12A H 0.6304 0.0448 0.2548 0.036 Uiso 1 1 calc R U . . .
H12B H 0.5500 0.1127 0.2963 0.036 Uiso 1 1 calc R U . . .
H12C H 0.6576 0.1273 0.2554 0.036 Uiso 1 1 calc R U . . .
C13 C 0.28165(18) 0.02782(9) 0.06765(7) 0.0203(3) Uani 1 1 d . . . . .
H13A H 0.2207 0.0539 0.0468 0.031 Uiso 1 1 calc R U . . .
H13B H 0.2216 0.0107 0.0907 0.031 Uiso 1 1 calc R U . . .
H13C H 0.3191 -0.0155 0.0388 0.031 Uiso 1 1 calc R U . . .
C14 C 0.50390(18) 0.10643(9) 0.07210(7) 0.0208(3) Uani 1 1 d . . . . .
H14A H 0.5372 0.0622 0.0426 0.031 Uiso 1 1 calc R U . . .
H14B H 0.5901 0.1396 0.0977 0.031 Uiso 1 1 calc R U . . .
H14C H 0.4433 0.1334 0.0520 0.031 Uiso 1 1 calc R U . . .
C15 C 0.53525(17) 0.28470(8) 0.16592(7) 0.0174(3) Uani 1 1 d . . . . .
H15 H 0.5727 0.2426 0.1765 0.021 Uiso 1 1 calc R U . . .
C16 C 0.62361(18) 0.29356(9) 0.12014(8) 0.0235(3) Uani 1 1 d . . . . .
H16A H 0.6035 0.2484 0.0836 0.035 Uiso 1 1 calc R U . . .
H16B H 0.7296 0.3007 0.1360 0.035 Uiso 1 1 calc R U . . .
H16C H 0.5940 0.3373 0.1117 0.035 Uiso 1 1 calc R U . . .
C17 C 0.56362(19) 0.35747(9) 0.22197(7) 0.0222(3) Uani 1 1 d . . . . .
H17A H 0.5370 0.4002 0.2116 0.033 Uiso 1 1 calc R U . . .
H17B H 0.6686 0.3648 0.2394 0.033 Uiso 1 1 calc R U . . .
H17C H 0.5033 0.3538 0.2506 0.033 Uiso 1 1 calc R U . . .
C18 C 0.03021(17) 0.13876(9) 0.13571(7) 0.0196(3) Uani 1 1 d . . . . .
H18 H 0.0948 0.1042 0.1474 0.023 Uiso 1 1 calc R U . . .
C19 C -0.07674(18) 0.09155(10) 0.07909(8) 0.0259(4) Uani 1 1 d . . . . .
H19A H -0.1426 0.1243 0.0673 0.039 Uiso 1 1 calc R U . . .
H19B H -0.1358 0.0540 0.0864 0.039 Uiso 1 1 calc R U . . .
H19C H -0.0202 0.0662 0.0474 0.039 Uiso 1 1 calc R U . . .
C20 C -0.05774(18) 0.17751(10) 0.18594(8) 0.0252(4) Uani 1 1 d . . . . .
H20A H -0.1282 0.2083 0.1739 0.038 Uiso 1 1 calc R U . . .
H20B H 0.0106 0.2096 0.2215 0.038 Uiso 1 1 calc R U . . .
H20C H -0.1116 0.1394 0.1945 0.038 Uiso 1 1 calc R U . . .
C21 C 0.31674(16) 0.23295(8) 0.34732(6) 0.0150(3) Uani 1 1 d . . . . .
C22 C 0.23658(18) 0.17727(9) 0.36626(7) 0.0200(3) Uani 1 1 d . . . . .
C23 C 0.18369(18) 0.22836(9) 0.42385(7) 0.0210(3) Uani 1 1 d . . . . .
H23A H 0.0792 0.2382 0.4153 0.025 Uiso 1 1 calc R U . . .
H23B H 0.1913 0.2039 0.4526 0.025 Uiso 1 1 calc R U . . .
C24 C 0.28347(17) 0.30184(9) 0.44910(6) 0.0175(3) Uani 1 1 d . . . . .
C25 C 0.40723(17) 0.36691(8) 0.39155(6) 0.0162(3) Uani 1 1 d . . . . .
C26 C 0.32068(18) 0.41798(8) 0.37624(7) 0.0196(3) Uani 1 1 d . . . . .
C27 C 0.3940(2) 0.48253(9) 0.37673(8) 0.0266(4) Uani 1 1 d . . . . .
H27 H 0.3377 0.5182 0.3672 0.032 Uiso 1 1 calc R U . . .
C28 C 0.5464(2) 0.49587(9) 0.39073(8) 0.0293(4) Uani 1 1 d . . . . .
H28 H 0.5936 0.5408 0.3918 0.035 Uiso 1 1 calc R U . . .
C29 C 0.62941(19) 0.44379(9) 0.40311(8) 0.0260(4) Uani 1 1 d . . . . .
H29 H 0.7342 0.4528 0.4118 0.031 Uiso 1 1 calc R U . . .
C30 C 0.56324(17) 0.37807(9) 0.40315(7) 0.0196(3) Uani 1 1 d . . . . .
C31 C 0.3428(2) 0.12227(9) 0.37811(8) 0.0286(4) Uani 1 1 d . . . . .
H31A H 0.3735 0.0900 0.3410 0.043 Uiso 1 1 calc R U . . .
H31B H 0.2924 0.0912 0.3944 0.043 Uiso 1 1 calc R U . . .
H31C H 0.4302 0.1506 0.4065 0.043 Uiso 1 1 calc R U . . .
C32 C 0.1036(2) 0.13296(10) 0.31987(8) 0.0278(4) Uani 1 1 d . . . . .
H32A H 0.0315 0.1676 0.3151 0.042 Uiso 1 1 calc R U . . .
H32B H 0.0574 0.0969 0.3328 0.042 Uiso 1 1 calc R U . . .
H32C H 0.1367 0.1060 0.2820 0.042 Uiso 1 1 calc R U . . .
C33 C 0.41517(19) 0.30280(10) 0.49514(7) 0.0241(4) Uani 1 1 d . . . . .
H33A H 0.4717 0.2597 0.4779 0.036 Uiso 1 1 calc R U . . .
H33B H 0.3789 0.3000 0.5297 0.036 Uiso 1 1 calc R U . . .
H33C H 0.4791 0.3493 0.5073 0.036 Uiso 1 1 calc R U . . .
C34 C 0.19778(18) 0.36930(9) 0.47740(7) 0.0226(3) Uani 1 1 d . . . . .
H34A H 0.2602 0.4157 0.4869 0.034 Uiso 1 1 calc R U . . .
H34B H 0.1694 0.3680 0.5137 0.034 Uiso 1 1 calc R U . . .
H34C H 0.1086 0.3676 0.4497 0.034 Uiso 1 1 calc R U . . .
C35 C 0.15420(19) 0.40532(9) 0.35506(8) 0.0242(4) Uani 1 1 d . . . . .
H35 H 0.1172 0.3577 0.3577 0.029 Uiso 1 1 calc R U . . .
C36 C 0.0714(2) 0.46982(10) 0.39295(9) 0.0331(4) Uani 1 1 d . . . . .
H36A H 0.1033 0.5166 0.3895 0.050 Uiso 1 1 calc R U . . .
H36B H 0.0935 0.4757 0.4344 0.050 Uiso 1 1 calc R U . . .
H36C H -0.0354 0.4583 0.3790 0.050 Uiso 1 1 calc R U . . .
C37 C 0.1174(2) 0.39734(11) 0.29047(8) 0.0336(4) Uani 1 1 d . . . . .
H37A H 0.1717 0.3575 0.2659 0.050 Uiso 1 1 calc R U . . .
H37B H 0.1462 0.4449 0.2876 0.050 Uiso 1 1 calc R U . . .
H37C H 0.0108 0.3846 0.2767 0.050 Uiso 1 1 calc R U . . .
C38 C 0.66346(18) 0.31991(9) 0.41130(7) 0.0235(3) Uani 1 1 d . . . . .
H38 H 0.5996 0.2766 0.4104 0.028 Uiso 1 1 calc R U . . .
C39 C 0.7697(2) 0.35112(12) 0.47057(8) 0.0351(4) Uani 1 1 d . . . . .
H39A H 0.8283 0.3112 0.4748 0.053 Uiso 1 1 calc R U . . .
H39B H 0.7126 0.3696 0.5031 0.053 Uiso 1 1 calc R U . . .
H39C H 0.8360 0.3924 0.4716 0.053 Uiso 1 1 calc R U . . .
C40 C 0.75214(19) 0.29092(10) 0.36009(8) 0.0282(4) Uani 1 1 d . . . . .
H40A H 0.6842 0.2734 0.3223 0.042 Uiso 1 1 calc R U . . .
H40B H 0.8070 0.2492 0.3630 0.042 Uiso 1 1 calc R U . . .
H40C H 0.8219 0.3316 0.3623 0.042 Uiso 1 1 calc R U . . .
C41 C -0.08144(16) 0.80640(8) 0.16845(6) 0.0139(3) Uani 1 1 d . . . . .
C42 C -0.15510(17) 0.87913(8) 0.19596(7) 0.0166(3) Uani 1 1 d . . . . .
C43 C -0.26053(17) 0.88362(8) 0.14317(7) 0.0177(3) Uani 1 1 d . . . . .
H43A H -0.3627 0.8652 0.1428 0.021 Uiso 1 1 calc R U . . .
H43B H -0.2609 0.9362 0.1462 0.021 Uiso 1 1 calc R U . . .
C44 C -0.20466(16) 0.83460(8) 0.08662(7) 0.0163(3) Uani 1 1 d . . . . .
C45 C -0.06297(16) 0.71684(8) 0.06800(6) 0.0140(3) Uani 1 1 d . . . . .
C46 C -0.15458(16) 0.64856(8) 0.04350(6) 0.0153(3) Uani 1 1 d . . . . .
C47 C -0.10304(18) 0.58662(8) 0.00198(7) 0.0192(3) Uani 1 1 d . . . . .
H47 H -0.1636 0.5405 -0.0153 0.023 Uiso 1 1 calc R U . . .
C48 C 0.03397(18) 0.59039(9) -0.01482(7) 0.0202(3) Uani 1 1 d . . . . .
H48 H 0.0648 0.5481 -0.0444 0.024 Uiso 1 1 calc R U . . .
C49 C 0.12551(17) 0.65649(9) 0.01203(7) 0.0192(3) Uani 1 1 d . . . . .
H49 H 0.2207 0.6586 0.0014 0.023 Uiso 1 1 calc R U . . .
C50 C 0.08069(17) 0.72004(8) 0.05429(7) 0.0158(3) Uani 1 1 d . . . . .
C51 C -0.03995(19) 0.94757(8) 0.22212(8) 0.0234(3) Uani 1 1 d . . . . .
H51A H 0.0177 0.9480 0.1918 0.035 Uiso 1 1 calc R U . . .
H51B H 0.0265 0.9446 0.2557 0.035 Uiso 1 1 calc R U . . .
H51C H -0.0907 0.9937 0.2355 0.035 Uiso 1 1 calc R U . . .
C52 C -0.24309(19) 0.87651(9) 0.24350(7) 0.0235(3) Uani 1 1 d . . . . .
H52A H -0.3210 0.8350 0.2258 0.035 Uiso 1 1 calc R U . . .
H52B H -0.2880 0.9240 0.2601 0.035 Uiso 1 1 calc R U . . .
H52C H -0.1765 0.8689 0.2750 0.035 Uiso 1 1 calc R U . . .
C53 C -0.10704(19) 0.87865(9) 0.06302(8) 0.0238(3) Uani 1 1 d . . . . .
H53A H -0.0691 0.8437 0.0287 0.036 Uiso 1 1 calc R U . . .
H53B H -0.0239 0.9067 0.0940 0.036 Uiso 1 1 calc R U . . .
H53C H -0.1658 0.9138 0.0512 0.036 Uiso 1 1 calc R U . . .
C54 C -0.33367(18) 0.79292(9) 0.03738(7) 0.0212(3) Uani 1 1 d . . . . .
H54A H -0.3900 0.8292 0.0262 0.032 Uiso 1 1 calc R U . . .
H54B H -0.3984 0.7645 0.0514 0.032 Uiso 1 1 calc R U . . .
H54C H -0.2954 0.7583 0.0030 0.032 Uiso 1 1 calc R U . . .
C55 C -0.30193(17) 0.63713(8) 0.06227(7) 0.0181(3) Uani 1 1 d . . . . .
H55 H -0.3249 0.6864 0.0912 0.022 Uiso 1 1 calc R U . . .
C56 C -0.42990(18) 0.60862(9) 0.00959(8) 0.0257(4) Uani 1 1 d . . . . .
H56A H -0.4352 0.6432 -0.0109 0.039 Uiso 1 1 calc R U . . .
H56B H -0.5233 0.6059 0.0240 0.039 Uiso 1 1 calc R U . . .
H56C H -0.4127 0.5586 -0.0178 0.039 Uiso 1 1 calc R U . . .
C57 C -0.29274(19) 0.58058(9) 0.09269(8) 0.0239(4) Uani 1 1 d . . . . .
H57A H -0.2825 0.5305 0.0636 0.036 Uiso 1 1 calc R U . . .
H57B H -0.3831 0.5795 0.1094 0.036 Uiso 1 1 calc R U . . .
H57C H -0.2068 0.5959 0.1244 0.036 Uiso 1 1 calc R U . . .
C58 C 0.19377(17) 0.78786(9) 0.08665(7) 0.0181(3) Uani 1 1 d . . . . .
H58 H 0.1441 0.8287 0.1145 0.022 Uiso 1 1 calc R U . . .
C59 C 0.25479(19) 0.81796(10) 0.04461(8) 0.0251(4) Uani 1 1 d . . . . .
H59A H 0.3046 0.7788 0.0171 0.038 Uiso 1 1 calc R U . . .
H59B H 0.3257 0.8616 0.0675 0.038 Uiso 1 1 calc R U . . .
H59C H 0.1732 0.8328 0.0223 0.038 Uiso 1 1 calc R U . . .
C60 C 0.32191(17) 0.76671(9) 0.12318(7) 0.0227(3) Uani 1 1 d . . . . .
H60A H 0.3769 0.7295 0.0964 0.034 Uiso 1 1 calc R U . . .
H60B H 0.2821 0.7455 0.1488 0.034 Uiso 1 1 calc R U . . .
H60C H 0.3884 0.8117 0.1475 0.034 Uiso 1 1 calc R U . . .
C61 C 0.09419(16) 0.76707(8) 0.27649(6) 0.0147(3) Uani 1 1 d . . . . .
C62 C 0.19638(17) 0.83623(8) 0.31896(7) 0.0179(3) Uani 1 1 d . . . . .
C63 C 0.29668(18) 0.80522(9) 0.35879(7) 0.0208(3) Uani 1 1 d . . . . .
H63A H 0.3916 0.7930 0.3441 0.025 Uiso 1 1 calc R U . . .
H63B H 0.3181 0.8430 0.3999 0.025 Uiso 1 1 calc R U . . .
C64 C 0.21350(17) 0.73447(9) 0.35681(7) 0.0193(3) Uani 1 1 d . . . . .
C65 C 0.02998(17) 0.63936(8) 0.27002(7) 0.0166(3) Uani 1 1 d . . . . .
C66 C 0.09499(17) 0.57943(8) 0.23071(7) 0.0181(3) Uani 1 1 d . . . . .
C67 C 0.01353(19) 0.50935(9) 0.20500(8) 0.0252(4) Uani 1 1 d . . . . .
H67 H 0.0553 0.4680 0.1786 0.030 Uiso 1 1 calc R U . . .
C68 C -0.1264(2) 0.49887(10) 0.21706(9) 0.0306(4) Uani 1 1 d . . . . .
H68 H -0.1783 0.4504 0.1999 0.037 Uiso 1 1 calc R U . . .
C69 C -0.19023(19) 0.55855(10) 0.25385(9) 0.0282(4) Uani 1 1 d . . . . .
H69 H -0.2868 0.5509 0.2615 0.034 Uiso 1 1 calc R U . . .
C70 C -0.11575(18) 0.63008(9) 0.28011(7) 0.0215(3) Uani 1 1 d . . . . .
C71 C 0.1066(2) 0.89781(9) 0.35643(7) 0.0264(4) Uani 1 1 d . . . . .
H71A H 0.0452 0.9175 0.3307 0.040 Uiso 1 1 calc R U . . .
H71B H 0.1746 0.9386 0.3865 0.040 Uiso 1 1 calc R U . . .
H71C H 0.0430 0.8764 0.3759 0.040 Uiso 1 1 calc R U . . .
C72 C 0.29047(19) 0.86872(10) 0.28624(8) 0.0264(4) Uani 1 1 d . . . . .
H72A H 0.3542 0.8310 0.2654 0.040 Uiso 1 1 calc R U . . .
H72B H 0.3519 0.9133 0.3148 0.040 Uiso 1 1 calc R U . . .
H72C H 0.2254 0.8825 0.2576 0.040 Uiso 1 1 calc R U . . .
C73 C 0.1264(2) 0.74937(10) 0.40800(7) 0.0286(4) Uani 1 1 d . . . . .
H73A H 0.0587 0.7880 0.4086 0.043 Uiso 1 1 calc R U . . .
H73B H 0.1954 0.7667 0.4455 0.043 Uiso 1 1 calc R U . . .
H73C H 0.0695 0.7030 0.4027 0.043 Uiso 1 1 calc R U . . .
C74 C 0.3172(2) 0.67464(10) 0.35784(8) 0.0269(4) Uani 1 1 d . . . . .
H74A H 0.2590 0.6272 0.3489 0.040 Uiso 1 1 calc R U . . .
H74B H 0.3778 0.6906 0.3971 0.040 Uiso 1 1 calc R U . . .
H74C H 0.3817 0.6676 0.3281 0.040 Uiso 1 1 calc R U . . .
C75 C 0.24409(17) 0.58653(9) 0.21167(7) 0.0200(3) Uani 1 1 d . . . . .
H75 H 0.2888 0.6394 0.2335 0.024 Uiso 1 1 calc R U . . .
C76 C 0.35173(19) 0.53358(9) 0.22557(8) 0.0270(4) Uani 1 1 d . . . . .
H76A H 0.3077 0.4816 0.2057 0.041 Uiso 1 1 calc R U . . .
H76B H 0.3715 0.5468 0.2684 0.041 Uiso 1 1 calc R U . . .
H76C H 0.4447 0.5385 0.2115 0.041 Uiso 1 1 calc R U . . .
C77 C 0.2250(2) 0.56878(10) 0.14504(8) 0.0285(4) Uani 1 1 d . . . . .
H77A H 0.1918 0.5155 0.1229 0.043 Uiso 1 1 calc R U . . .
H77B H 0.3198 0.5799 0.1348 0.043 Uiso 1 1 calc R U . . .
H77C H 0.1512 0.5996 0.1349 0.043 Uiso 1 1 calc R U . . .
C78 C -0.19989(19) 0.69510(10) 0.31434(8) 0.0254(4) Uani 1 1 d . . . . .
H78 H -0.1311 0.7419 0.3304 0.030 Uiso 1 1 calc R U . . .
C79 C -0.2564(2) 0.68484(13) 0.36643(9) 0.0388(5) Uani 1 1 d . . . . .
H79A H -0.3252 0.6395 0.3516 0.058 Uiso 1 1 calc R U . . .
H79B H -0.3076 0.7286 0.3873 0.058 Uiso 1 1 calc R U . . .
H79C H -0.1726 0.6798 0.3936 0.058 Uiso 1 1 calc R U . . .
C80 C -0.33073(19) 0.70538(10) 0.27267(9) 0.0286(4) Uani 1 1 d . . . . .
H80A H -0.2952 0.7097 0.2385 0.043 Uiso 1 1 calc R U . . .
H80B H -0.3766 0.7510 0.2938 0.043 Uiso 1 1 calc R U . . .
H80C H -0.4039 0.6619 0.2591 0.043 Uiso 1 1 calc R U . . .
C1A C 0.8326(12) -0.0948(9) 0.4788(5) 0.056(2) Uani 0.551(4) 1 d D U P A 1
H1AA H 0.8686 -0.1448 0.4682 0.083 Uiso 0.551(4) 1 calc R U P A 1
H1AB H 0.8232 -0.0743 0.5208 0.083 Uiso 0.551(4) 1 calc R U P A 1
H1AC H 0.9027 -0.0616 0.4713 0.083 Uiso 0.551(4) 1 calc R U P A 1
C2A C 0.6874(6) -0.1003(3) 0.4428(4) 0.0720(18) Uani 0.551(4) 1 d D U P A 1
H2AA H 0.6243 -0.1419 0.4440 0.086 Uiso 0.551(4) 1 calc R U P A 1
H2AB H 0.7012 -0.1136 0.4013 0.086 Uiso 0.551(4) 1 calc R U P A 1
C3A C 0.6061(6) -0.0302(3) 0.4617(3) 0.0686(14) Uani 0.551(4) 1 d D U P A 1
H3AA H 0.5838 -0.0197 0.5019 0.082 Uiso 0.551(4) 1 calc R U P A 1
H3AB H 0.5106 -0.0400 0.4346 0.082 Uiso 0.551(4) 1 calc R U P A 1
C4A C 0.6891(5) 0.0394(2) 0.4623(2) 0.0520(11) Uani 0.551(4) 1 d D U P A 1
H4AA H 0.7848 0.0483 0.4891 0.062 Uiso 0.551(4) 1 calc R U P A 1
H4AB H 0.6315 0.0827 0.4799 0.062 Uiso 0.551(4) 1 calc R U P A 1
C5A C 0.7215(5) 0.0390(3) 0.40241(19) 0.0516(12) Uani 0.551(4) 1 d D U P A 1
H5AA H 0.7928 0.0015 0.3873 0.062 Uiso 0.551(4) 1 calc R U P A 1
H5AB H 0.6288 0.0238 0.3733 0.062 Uiso 0.551(4) 1 calc R U P A 1
C6A C 0.7838(12) 0.1144(5) 0.4080(4) 0.058(2) Uani 0.551(4) 1 d D U P A 1
H6AA H 0.8175 0.1098 0.3710 0.087 Uiso 0.551(4) 1 calc R U P A 1
H6AB H 0.8675 0.1329 0.4406 0.087 Uiso 0.551(4) 1 calc R U P A 1
H6AC H 0.7070 0.1497 0.4159 0.087 Uiso 0.551(4) 1 calc R U P A 1
C1B C 0.8587(12) -0.0877(10) 0.4944(6) 0.055(3) Uani 0.449(4) 1 d D U P A 2
H1BA H 0.8845 -0.1352 0.4661 0.083 Uiso 0.449(4) 1 calc R U P A 2
H1BB H 0.8704 -0.0892 0.5339 0.083 Uiso 0.449(4) 1 calc R U P A 2
H1BC H 0.9242 -0.0462 0.4953 0.083 Uiso 0.449(4) 1 calc R U P A 2
C2B C 0.7010(7) -0.0760(4) 0.4760(3) 0.0535(15) Uani 0.449(4) 1 d D U P A 2
H2BA H 0.6737 -0.0303 0.5068 0.064 Uiso 0.449(4) 1 calc R U P A 2
H2BB H 0.6365 -0.1191 0.4740 0.064 Uiso 0.449(4) 1 calc R U P A 2
C3B C 0.6701(9) -0.0680(4) 0.4168(3) 0.0738(16) Uani 0.449(4) 1 d D U P A 2
H3BA H 0.6931 -0.1154 0.3866 0.089 Uiso 0.449(4) 1 calc R U P A 2
H3BB H 0.5621 -0.0650 0.4082 0.089 Uiso 0.449(4) 1 calc R U P A 2
C4B C 0.7422(9) -0.0068(4) 0.4063(3) 0.0751(17) Uani 0.449(4) 1 d D U P A 2
H4BA H 0.8502 -0.0115 0.4114 0.090 Uiso 0.449(4) 1 calc R U P A 2
H4BB H 0.7094 -0.0145 0.3644 0.090 Uiso 0.449(4) 1 calc R U P A 2
C5B C 0.7178(7) 0.0693(3) 0.4427(3) 0.0575(14) Uani 0.449(4) 1 d D U P A 2
H5BA H 0.7584 0.0791 0.4844 0.069 Uiso 0.449(4) 1 calc R U P A 2
H5BB H 0.6099 0.0738 0.4401 0.069 Uiso 0.449(4) 1 calc R U P A 2
C6B C 0.7868(17) 0.1291(5) 0.4261(4) 0.054(2) Uani 0.449(4) 1 d D U P A 2
H6BA H 0.8948 0.1324 0.4363 0.081 Uiso 0.449(4) 1 calc R U P A 2
H6BB H 0.7509 0.1777 0.4477 0.081 Uiso 0.449(4) 1 calc R U P A 2
H6BC H 0.7593 0.1159 0.3834 0.081 Uiso 0.449(4) 1 calc R U P A 2

loop_
_atom_site_aniso_label
_atom_site_aniso_U_11
_atom_site_aniso_U_22
_atom_site_aniso_U_33
_atom_site_aniso_U_23
_atom_site_aniso_U_13
_atom_site_aniso_U_12
Ge1 0.02104(9) 0.01175(8) 0.01324(8) 0.00396(6) 0.00326(6) 0.00061(6)
Ge2 0.01630(8) 0.01140(8) 0.01483(8) 0.00545(6) 0.00010(6) 0.00066(6)
N1 0.0137(6) 0.0109(6) 0.0131(6) 0.0033(5) 0.0023(5) 0.0019(5)
N2 0.0165(6) 0.0140(6) 0.0129(6) 0.0043(5) 0.0029(5) -0.0011(5)
N3 0.0132(6) 0.0113(6) 0.0165(6) 0.0064(5) 0.0014(5) 0.0012(5)
N4 0.0150(6) 0.0151(6) 0.0140(6) 0.0062(5) 0.0000(5) -0.0003(5)
C1 0.0124(7) 0.0118(7) 0.0163(7) 0.0044(6) 0.0010(6) -0.0021(5)
C2 0.0190(8) 0.0135(7) 0.0179(7) 0.0067(6) 0.0028(6) 0.0030(6)
C3 0.0172(7) 0.0144(7) 0.0198(7) 0.0057(6) 0.0035(6) 0.0037(6)
C4 0.0164(7) 0.0120(7) 0.0145(7) 0.0017(6) 0.0032(6) 0.0033(6)
C5 0.0163(7) 0.0128(7) 0.0112(7) 0.0034(5) 0.0020(5) 0.0030(6)
C6 0.0176(7) 0.0131(7) 0.0130(7) 0.0034(6) 0.0041(6) 0.0019(6)
C7 0.0248(8) 0.0140(7) 0.0187(7) 0.0063(6) 0.0044(6) 0.0018(6)
C8 0.0263(9) 0.0185(8) 0.0197(8) 0.0080(6) 0.0024(6) 0.0083(6)
C9 0.0168(8) 0.0215(8) 0.0187(8) 0.0051(6) 0.0002(6) 0.0048(6)
C10 0.0178(7) 0.0148(7) 0.0136(7) 0.0024(6) 0.0022(6) 0.0020(6)
C11 0.0352(10) 0.0140(7) 0.0254(8) 0.0070(6) 0.0096(7) 0.0007(7)
C12 0.0272(9) 0.0238(8) 0.0213(8) 0.0098(7) -0.0002(7) 0.0078(7)
C13 0.0207(8) 0.0163(7) 0.0182(8) 0.0009(6) 0.0014(6) 0.0023(6)
C14 0.0248(8) 0.0184(7) 0.0201(8) 0.0060(6) 0.0098(6) 0.0057(6)
C15 0.0170(8) 0.0149(7) 0.0209(8) 0.0075(6) 0.0032(6) 0.0003(6)
C16 0.0212(8) 0.0224(8) 0.0302(9) 0.0120(7) 0.0096(7) 0.0018(6)
C17 0.0233(8) 0.0171(7) 0.0234(8) 0.0062(6) 0.0003(7) -0.0045(6)
C18 0.0139(7) 0.0193(7) 0.0238(8) 0.0073(6) 0.0007(6) 0.0003(6)
C19 0.0173(8) 0.0239(8) 0.0298(9) 0.0051(7) -0.0009(7) -0.0032(7)
C20 0.0178(8) 0.0305(9) 0.0283(9) 0.0121(7) 0.0046(7) 0.0006(7)
C21 0.0140(7) 0.0141(7) 0.0155(7) 0.0049(6) 0.0004(6) 0.0002(5)
C22 0.0235(8) 0.0162(7) 0.0195(8) 0.0057(6) 0.0057(6) -0.0029(6)
C23 0.0240(8) 0.0189(8) 0.0201(8) 0.0067(6) 0.0067(6) -0.0027(6)
C24 0.0186(8) 0.0194(7) 0.0140(7) 0.0057(6) 0.0040(6) -0.0009(6)
C25 0.0195(8) 0.0124(7) 0.0142(7) 0.0024(6) 0.0037(6) -0.0028(6)
C26 0.0230(8) 0.0154(7) 0.0189(8) 0.0041(6) 0.0056(6) 0.0004(6)
C27 0.0340(10) 0.0164(8) 0.0308(9) 0.0094(7) 0.0092(8) 0.0029(7)
C28 0.0361(10) 0.0164(8) 0.0331(10) 0.0057(7) 0.0117(8) -0.0080(7)
C29 0.0220(8) 0.0211(8) 0.0287(9) 0.0023(7) 0.0070(7) -0.0065(7)
C30 0.0202(8) 0.0181(7) 0.0160(7) 0.0018(6) 0.0036(6) -0.0033(6)
C31 0.0441(11) 0.0204(8) 0.0279(9) 0.0136(7) 0.0145(8) 0.0069(8)
C32 0.0304(9) 0.0218(8) 0.0249(9) 0.0023(7) 0.0065(7) -0.0117(7)
C33 0.0242(9) 0.0313(9) 0.0172(8) 0.0097(7) 0.0038(6) 0.0017(7)
C34 0.0236(8) 0.0228(8) 0.0190(8) 0.0041(6) 0.0076(6) 0.0006(7)
C35 0.0235(9) 0.0192(8) 0.0308(9) 0.0109(7) 0.0033(7) 0.0034(6)
C36 0.0294(10) 0.0242(9) 0.0481(12) 0.0142(8) 0.0125(9) 0.0086(7)
C37 0.0356(10) 0.0318(10) 0.0356(10) 0.0183(8) -0.0030(8) 0.0076(8)
C38 0.0160(8) 0.0259(8) 0.0266(9) 0.0087(7) 0.0016(7) -0.0015(6)
C39 0.0207(9) 0.0479(12) 0.0322(10) 0.0130(9) -0.0019(8) -0.0030(8)
C40 0.0202(8) 0.0264(9) 0.0332(10) 0.0056(7) 0.0064(7) 0.0012(7)
C41 0.0118(7) 0.0122(7) 0.0170(7) 0.0055(6) 0.0013(6) -0.0017(5)
C42 0.0173(7) 0.0127(7) 0.0187(7) 0.0050(6) 0.0020(6) 0.0015(6)
C43 0.0165(7) 0.0141(7) 0.0225(8) 0.0073(6) 0.0024(6) 0.0039(6)
C44 0.0162(7) 0.0150(7) 0.0200(7) 0.0095(6) 0.0019(6) 0.0047(6)
C45 0.0159(7) 0.0127(7) 0.0143(7) 0.0064(6) 0.0010(6) 0.0033(6)
C46 0.0156(7) 0.0150(7) 0.0160(7) 0.0076(6) -0.0005(6) 0.0018(6)
C47 0.0229(8) 0.0140(7) 0.0191(8) 0.0060(6) -0.0002(6) 0.0011(6)
C48 0.0254(8) 0.0164(7) 0.0182(8) 0.0058(6) 0.0033(6) 0.0089(6)
C49 0.0163(8) 0.0232(8) 0.0208(8) 0.0107(6) 0.0043(6) 0.0065(6)
C50 0.0166(7) 0.0164(7) 0.0163(7) 0.0088(6) 0.0013(6) 0.0027(6)
C51 0.0261(9) 0.0126(7) 0.0279(9) 0.0063(6) -0.0021(7) -0.0008(6)
C52 0.0277(9) 0.0213(8) 0.0231(8) 0.0084(7) 0.0085(7) 0.0092(7)
C53 0.0253(9) 0.0230(8) 0.0313(9) 0.0182(7) 0.0079(7) 0.0057(7)
C54 0.0200(8) 0.0220(8) 0.0216(8) 0.0099(7) -0.0014(6) 0.0044(6)
C55 0.0160(7) 0.0136(7) 0.0217(8) 0.0044(6) 0.0006(6) -0.0015(6)
C56 0.0184(8) 0.0217(8) 0.0311(9) 0.0060(7) -0.0023(7) -0.0009(6)
C57 0.0234(8) 0.0196(8) 0.0286(9) 0.0102(7) 0.0032(7) -0.0049(6)
C58 0.0144(7) 0.0191(7) 0.0210(8) 0.0077(6) 0.0041(6) -0.0002(6)
C59 0.0211(8) 0.0267(9) 0.0317(9) 0.0151(7) 0.0070(7) 0.0002(7)
C60 0.0160(8) 0.0277(8) 0.0237(8) 0.0102(7) 0.0015(6) -0.0016(6)
C61 0.0139(7) 0.0138(7) 0.0160(7) 0.0049(6) 0.0037(6) 0.0011(5)
C62 0.0189(8) 0.0154(7) 0.0172(7) 0.0051(6) -0.0006(6) -0.0017(6)
C63 0.0185(8) 0.0206(8) 0.0193(8) 0.0055(6) -0.0023(6) -0.0016(6)
C64 0.0203(8) 0.0213(8) 0.0147(7) 0.0068(6) -0.0014(6) 0.0017(6)
C65 0.0179(8) 0.0159(7) 0.0189(7) 0.0114(6) -0.0010(6) -0.0015(6)
C66 0.0171(8) 0.0164(7) 0.0212(8) 0.0098(6) -0.0026(6) 0.0003(6)
C67 0.0257(9) 0.0146(7) 0.0320(9) 0.0081(7) -0.0036(7) 0.0011(6)
C68 0.0256(9) 0.0196(8) 0.0465(11) 0.0173(8) -0.0064(8) -0.0079(7)
C69 0.0183(8) 0.0275(9) 0.0457(11) 0.0237(8) 0.0014(7) -0.0035(7)
C70 0.0191(8) 0.0244(8) 0.0276(8) 0.0178(7) 0.0022(7) 0.0005(6)
C71 0.0328(10) 0.0188(8) 0.0215(8) 0.0027(7) -0.0003(7) 0.0038(7)
C72 0.0240(9) 0.0251(8) 0.0287(9) 0.0117(7) -0.0022(7) -0.0086(7)
C73 0.0335(10) 0.0348(10) 0.0185(8) 0.0118(7) 0.0034(7) 0.0023(8)
C74 0.0277(9) 0.0264(9) 0.0242(9) 0.0106(7) -0.0063(7) 0.0055(7)
C75 0.0201(8) 0.0142(7) 0.0225(8) 0.0039(6) 0.0024(6) 0.0024(6)
C76 0.0221(9) 0.0205(8) 0.0331(9) 0.0056(7) 0.0009(7) 0.0048(7)
C77 0.0337(10) 0.0235(8) 0.0241(9) 0.0034(7) 0.0076(7) 0.0069(7)
C78 0.0204(8) 0.0298(9) 0.0316(9) 0.0163(8) 0.0095(7) 0.0018(7)
C79 0.0324(11) 0.0547(13) 0.0414(11) 0.0282(10) 0.0170(9) 0.0053(9)
C80 0.0206(9) 0.0305(9) 0.0420(10) 0.0199(8) 0.0110(8) 0.0048(7)
C1A 0.063(5) 0.049(4) 0.057(5) 0.021(3) 0.012(3) 0.007(3)
C2A 0.054(3) 0.046(3) 0.091(4) 0.007(3) -0.007(3) -0.004(2)
C3A 0.057(3) 0.050(2) 0.093(3) 0.024(2) 0.002(2) -0.005(2)
C4A 0.055(2) 0.043(2) 0.056(2) 0.0245(18) -0.0109(19) -0.0106(18)
C5A 0.055(2) 0.051(3) 0.034(2) 0.002(2) -0.0015(18) 0.023(2)
C6A 0.041(3) 0.103(6) 0.039(5) 0.041(4) -0.002(3) -0.007(4)
C1B 0.049(5) 0.050(5) 0.085(8) 0.035(6) 0.036(4) 0.015(4)
C2B 0.049(3) 0.050(3) 0.060(3) 0.023(3) 0.004(3) -0.011(3)
C3B 0.094(4) 0.055(3) 0.065(3) 0.024(3) -0.007(3) -0.019(3)
C4B 0.098(4) 0.061(3) 0.061(3) 0.018(3) 0.014(3) -0.005(3)
C5B 0.062(3) 0.057(3) 0.056(3) 0.025(3) 0.009(3) 0.010(3)
C6B 0.081(5) 0.043(3) 0.032(5) 0.014(3) -0.004(4) -0.005(3)

loop_
_atom_type_symbol
_atom_type_description
_atom_type_scat_dispersion_real
_atom_type_scat_dispersion_imag
_atom_type_scat_source
C C 0.0033 0.0016 'International Tables Vol C Tables 4.2.6.8 and 6.1.1.4'
H H 0.0000 0.0000 'International Tables Vol C Tables 4.2.6.8 and 6.1.1.4'
N N 0.0061 0.0033 'International Tables Vol C Tables 4.2.6.8 and 6.1.1.4'
Ge Ge 0.1547 1.8001 'International Tables Vol C Tables 4.2.6.8 and 6.1.1.4'

loop_
_geom_angle_atom_site_label_1
_geom_angle_atom_site_label_2
_geom_angle_atom_site_label_3
_geom_angle
C1 Ge1 C21 115.27(6)
C61 Ge2 C41 114.71(6)
C1 N1 C5 123.11(12)
C1 N1 C4 115.77(12)
C5 N1 C4 120.95(11)
C21 N2 C25 122.09(12)
C21 N2 C24 115.93(12)
C25 N2 C24 121.88(12)
C41 N3 C45 122.55(12)
C41 N3 C44 115.76(12)
C45 N3 C44 121.55(12)
C61 N4 C65 121.88(12)
C61 N4 C64 115.95(12)
C65 N4 C64 122.06(12)
N1 C1 C2 107.22(12)
N1 C1 Ge1 113.55(10)
C2 C1 Ge1 136.53(11)
C1 C2 C12 111.87(12)
C1 C2 C11 111.14(13)
C12 C2 C11 109.75(13)
C1 C2 C3 103.55(12)
C12 C2 C3 110.19(13)
C11 C2 C3 110.22(13)
C4 C3 C2 107.36(12)
C4 C3 H3A 110.2
C2 C3 H3A 110.2
C4 C3 H3B 110.2
C2 C3 H3B 110.2
H3A C3 H3B 108.5
N1 C4 C14 112.58(12)
N1 C4 C3 100.61(11)
C14 C4 C3 111.24(13)
N1 C4 C13 110.84(12)
C14 C4 C13 108.04(13)
C3 C4 C13 113.51(13)
C10 C5 C6 120.67(14)
C10 C5 N1 119.55(13)
C6 C5 N1 119.78(13)
C7 C6 C5 117.95(14)
C7 C6 C15 117.98(13)
C5 C6 C15 123.97(13)
C8 C7 C6 121.80(15)
C8 C7 H7 119.1
C6 C7 H7 119.1
C9 C8 C7 119.55(15)
C9 C8 H8 120.2
C7 C8 H8 120.2
C8 C9 C10 121.48(15)
C8 C9 H9 119.3
C10 C9 H9 119.3
C9 C10 C5 118.22(14)
C9 C10 C18 118.25(14)
C5 C10 C18 123.41(14)
C2 C11 H11A 109.5
C2 C11 H11B 109.5
H11A C11 H11B 109.5
C2 C11 H11C 109.5
H11A C11 H11C 109.5
H11B C11 H11C 109.5
C2 C12 H12A 109.5
C2 C12 H12B 109.5
H12A C12 H12B 109.5
C2 C12 H12C 109.5
H12A C12 H12C 109.5
H12B C12 H12C 109.5
C4 C13 H13A 109.5
C4 C13 H13B 109.5
H13A C13 H13B 109.5
C4 C13 H13C 109.5
H13A C13 H13C 109.5
H13B C13 H13C 109.5
C4 C14 H14A 109.5
C4 C14 H14B 109.5
H14A C14 H14B 109.5
C4 C14 H14C 109.5
H14A C14 H14C 109.5
H14B C14 H14C 109.5
C6 C15 C17 110.64(13)
C6 C15 C16 112.27(13)
C17 C15 C16 108.58(13)
C6 C15 H15 108.4
C17 C15 H15 108.4
C16 C15 H15 108.4
C15 C16 H16A 109.5
C15 C16 H16B 109.5
H16A C16 H16B 109.5
C15 C16 H16C 109.5
H16A C16 H16C 109.5
H16B C16 H16C 109.5
C15 C17 H17A 109.5
C15 C17 H17B 109.5
H17A C17 H17B 109.5
C15 C17 H17C 109.5
H17A C17 H17C 109.5
H17B C17 H17C 109.5
C10 C18 C19 112.62(14)
C10 C18 C20 109.92(13)
C19 C18 C20 109.72(13)
C10 C18 H18 108.2
C19 C18 H18 108.2
C20 C18 H18 108.2
C18 C19 H19A 109.5
C18 C19 H19B 109.5
H19A C19 H19B 109.5
C18 C19 H19C 109.5
H19A C19 H19C 109.5
H19B C19 H19C 109.5
C18 C20 H20A 109.5
C18 C20 H20B 109.5
H20A C20 H20B 109.5
C18 C20 H20C 109.5
H20A C20 H20C 109.5
H20B C20 H20C 109.5
N2 C21 C22 107.07(12)
N2 C21 Ge1 113.89(11)
C22 C21 Ge1 136.26(11)
C32 C22 C21 111.80(13)
C32 C22 C31 109.42(14)
C21 C22 C31 111.02(13)
C32 C22 C23 110.07(14)
C21 C22 C23 103.49(12)
C31 C22 C23 110.94(14)
C24 C23 C22 107.22(13)
C24 C23 H23A 110.3
C22 C23 H23A 110.3
C24 C23 H23B 110.3
C22 C23 H23B 110.3
H23A C23 H23B 108.5
N2 C24 C34 112.75(13)
N2 C24 C23 100.23(12)
C34 C24 C23 111.70(13)
N2 C24 C33 110.77(12)
C34 C24 C33 108.12(13)
C23 C24 C33 113.23(14)
C26 C25 C30 121.15(14)
C26 C25 N2 119.32(13)
C30 C25 N2 119.52(14)
C27 C26 C25 117.71(15)
C27 C26 C35 117.47(15)
C25 C26 C35 124.68(14)
C28 C27 C26 121.64(16)
C28 C27 H27 119.2
C26 C27 H27 119.2
C29 C28 C27 119.74(16)
C29 C28 H28 120.1
C27 C28 H28 120.1
C28 C29 C30 121.48(16)
C28 C29 H29 119.3
C30 C29 H29 119.3
C29 C30 C25 118.12(15)
C29 C30 C38 118.06(15)
C25 C30 C38 123.67(14)
C22 C31 H31A 109.5
C22 C31 H31B 109.5
H31A C31 H31B 109.5
C22 C31 H31C 109.5
H31A C31 H31C 109.5
H31B C31 H31C 109.5
C22 C32 H32A 109.5
C22 C32 H32B 109.5
H32A C32 H32B 109.5
C22 C32 H32C 109.5
H32A C32 H32C 109.5
H32B C32 H32C 109.5
C24 C33 H33A 109.5
C24 C33 H33B 109.5
H33A C33 H33B 109.5
C24 C33 H33C 109.5
H33A C33 H33C 109.5
H33B C33 H33C 109.5
C24 C34 H34A 109.5
C24 C34 H34B 109.5
H34A C34 H34B 109.5
C24 C34 H34C 109.5
H34A C34 H34C 109.5
H34B C34 H34C 109.5
C26 C35 C37 110.89(15)
C26 C35 C36 112.20(14)
C37 C35 C36 108.37(15)
C26 C35 H35 108.4
C37 C35 H35 108.4
C36 C35 H35 108.4
C35 C36 H36A 109.5
C35 C36 H36B 109.5
H36A C36 H36B 109.5
C35 C36 H36C 109.5
H36A C36 H36C 109.5
H36B C36 H36C 109.5
C35 C37 H37A 109.5
C35 C37 H37B 109.5
H37A C37 H37B 109.5
C35 C37 H37C 109.5
H37A C37 H37C 109.5
H37B C37 H37C 109.5
C30 C38 C40 110.01(14)
C30 C38 C39 112.28(15)
C40 C38 C39 109.80(14)
C30 C38 H38 108.2
C40 C38 H38 108.2
C39 C38 H38 108.2
C38 C39 H39A 109.5
C38 C39 H39B 109.5
H39A C39 H39B 109.5
C38 C39 H39C 109.5
H39A C39 H39C 109.5
H39B C39 H39C 109.5
C38 C40 H40A 109.5
C38 C40 H40B 109.5
H40A C40 H40B 109.5
C38 C40 H40C 109.5
H40A C40 H40C 109.5
H40B C40 H40C 109.5
N3 C41 C42 107.30(12)
N3 C41 Ge2 114.11(10)
C42 C41 Ge2 135.95(11)
C41 C42 C52 111.96(13)
C41 C42 C51 111.04(13)
C52 C42 C51 109.98(13)
C41 C42 C43 103.77(12)
C52 C42 C43 110.18(13)
C51 C42 C43 109.75(13)
C44 C43 C42 107.45(12)
C44 C43 H43A 110.2
C42 C43 H43A 110.2
C44 C43 H43B 110.2
C42 C43 H43B 110.2
H43A C43 H43B 108.5
N3 C44 C54 112.95(12)
N3 C44 C43 100.55(12)
C54 C44 C43 110.95(13)
N3 C44 C53 111.01(12)
C54 C44 C53 107.75(13)
C43 C44 C53 113.66(13)
C50 C45 C46 120.61(13)
C50 C45 N3 119.86(13)
C46 C45 N3 119.51(13)
C47 C46 C45 117.94(14)
C47 C46 C55 117.80(13)
C45 C46 C55 124.16(13)
C48 C47 C46 121.88(14)
C48 C47 H47 119.1
C46 C47 H47 119.1
C49 C48 C47 119.35(14)
C49 C48 H48 120.3
C47 C48 H48 120.3
C48 C49 C50 121.33(15)
C48 C49 H49 119.3
C50 C49 H49 119.3
C49 C50 C45 118.61(14)
C49 C50 C58 118.12(14)
C45 C50 C58 123.12(13)
C42 C51 H51A 109.5
C42 C51 H51B 109.5
H51A C51 H51B 109.5
C42 C51 H51C 109.5
H51A C51 H51C 109.5
H51B C51 H51C 109.5
C42 C52 H52A 109.5
C42 C52 H52B 109.5
H52A C52 H52B 109.5
C42 C52 H52C 109.5
H52A C52 H52C 109.5
H52B C52 H52C 109.5
C44 C53 H53A 109.5
C44 C53 H53B 109.5
H53A C53 H53B 109.5
C44 C53 H53C 109.5
H53A C53 H53C 109.5
H53B C53 H53C 109.5
C44 C54 H54A 109.5
C44 C54 H54B 109.5
H54A C54 H54B 109.5
C44 C54 H54C 109.5
H54A C54 H54C 109.5
H54B C54 H54C 109.5
C46 C55 C56 112.23(13)
C46 C55 C57 110.77(13)
C56 C55 C57 108.52(13)
C46 C55 H55 108.4
C56 C55 H55 108.4
C57 C55 H55 108.4
C55 C56 H56A 109.5
C55 C56 H56B 109.5
H56A C56 H56B 109.5
C55 C56 H56C 109.5
H56A C56 H56C 109.5
H56B C56 H56C 109.5
C55 C57 H57A 109.5
C55 C57 H57B 109.5
H57A C57 H57B 109.5
C55 C57 H57C 109.5
H57A C57 H57C 109.5
H57B C57 H57C 109.5
C50 C58 C59 112.73(13)
C50 C58 C60 109.52(13)
C59 C58 C60 109.72(13)
C50 C58 H58 108.2
C59 C58 H58 108.2
C60 C58 H58 108.2
C58 C59 H59A 109.5
C58 C59 H59B 109.5
H59A C59 H59B 109.5
C58 C59 H59C 109.5
H59A C59 H59C 109.5
H59B C59 H59C 109.5
C58 C60 H60A 109.5
C58 C60 H60B 109.5
H60A C60 H60B 109.5
C58 C60 H60C 109.5
H60A C60 H60C 109.5
H60B C60 H60C 109.5
N4 C61 C62 107.02(12)
N4 C61 Ge2 113.64(10)
C62 C61 Ge2 136.73(11)
C72 C62 C61 112.19(13)
C72 C62 C71 109.50(13)
C61 C62 C71 111.01(13)
C72 C62 C63 110.18(13)
C61 C62 C63 103.39(12)
C71 C62 C63 110.45(13)
C64 C63 C62 107.32(12)
C64 C63 H63A 110.3
C62 C63 H63A 110.3
C64 C63 H63B 110.3
C62 C63 H63B 110.3
H63A C63 H63B 108.5
N4 C64 C74 112.59(13)
N4 C64 C63 100.25(12)
C74 C64 C63 111.90(14)
N4 C64 C73 111.30(13)
C74 C64 C73 107.59(14)
C63 C64 C73 113.22(14)
C66 C65 C70 121.13(14)
C66 C65 N4 119.48(14)
C70 C65 N4 119.34(14)
C67 C66 C65 117.59(15)
C67 C66 C75 117.66(14)
C65 C66 C75 124.67(13)
C68 C67 C66 121.57(16)
C68 C67 H67 119.2
C66 C67 H67 119.2
C69 C68 C67 120.06(16)
C69 C68 H68 120.0
C67 C68 H68 120.0
C68 C69 C70 121.15(16)
C68 C69 H69 119.4
C70 C69 H69 119.4
C69 C70 C65 118.33(16)
C69 C70 C78 118.17(15)
C65 C70 C78 123.33(14)
C62 C71 H71A 109.5
C62 C71 H71B 109.5
H71A C71 H71B 109.5
C62 C71 H71C 109.5
H71A C71 H71C 109.5
H71B C71 H71C 109.5
C62 C72 H72A 109.5
C62 C72 H72B 109.5
H72A C72 H72B 109.5
C62 C72 H72C 109.5
H72A C72 H72C 109.5
H72B C72 H72C 109.5
C64 C73 H73A 109.5
C64 C73 H73B 109.5
H73A C73 H73B 109.5
C64 C73 H73C 109.5
H73A C73 H73C 109.5
H73B C73 H73C 109.5
C64 C74 H74A 109.5
C64 C74 H74B 109.5
H74A C74 H74B 109.5
C64 C74 H74C 109.5
H74A C74 H74C 109.5
H74B C74 H74C 109.5
C66 C75 C77 110.92(13)
C66 C75 C76 111.92(14)
C77 C75 C76 108.34(14)
C66 C75 H75 108.5
C77 C75 H75 108.5
C76 C75 H75 108.5
C75 C76 H76A 109.5
C75 C76 H76B 109.5
H76A C76 H76B 109.5
C75 C76 H76C 109.5
H76A C76 H76C 109.5
H76B C76 H76C 109.5
C75 C77 H77A 109.5
C75 C77 H77B 109.5
H77A C77 H77B 109.5
C75 C77 H77C 109.5
H77A C77 H77C 109.5
H77B C77 H77C 109.5
C70 C78 C79 112.89(15)
C70 C78 C80 110.04(15)
C79 C78 C80 109.47(15)
C70 C78 H78 108.1
C79 C78 H78 108.1
C80 C78 H78 108.1
C78 C79 H79A 109.5
C78 C79 H79B 109.5
H79A C79 H79B 109.5
C78 C79 H79C 109.5
H79A C79 H79C 109.5
H79B C79 H79C 109.5
C78 C80 H80A 109.5
C78 C80 H80B 109.5
H80A C80 H80B 109.5
C78 C80 H80C 109.5
H80A C80 H80C 109.5
H80B C80 H80C 109.5
C2A C1A H1AA 109.5
C2A C1A H1AB 109.5
H1AA C1A H1AB 109.5
C2A C1A H1AC 109.5
H1AA C1A H1AC 109.5
H1AB C1A H1AC 109.5
C1A C2A C3A 115.2(7)
C1A C2A H2AA 108.5
C3A C2A H2AA 108.5
C1A C2A H2AB 108.5
C3A C2A H2AB 108.5
H2AA C2A H2AB 107.5
C2A C3A C4A 114.9(5)
C2A C3A H3AA 108.5
C4A C3A H3AA 108.5
C2A C3A H3AB 108.5
C4A C3A H3AB 108.5
H3AA C3A H3AB 107.5
C3A C4A C5A 117.8(4)
C3A C4A H4AA 107.9
C5A C4A H4AA 107.9
C3A C4A H4AB 107.9
C5A C4A H4AB 107.9
H4AA C4A H4AB 107.2
C6A C5A C4A 112.2(5)
C6A C5A H5AA 109.2
C4A C5A H5AA 109.2
C6A C5A H5AB 109.2
C4A C5A H5AB 109.2
H5AA C5A H5AB 107.9
C5A C6A H6AA 109.5
C5A C6A H6AB 109.5
H6AA C6A H6AB 109.5
C5A C6A H6AC 109.5
H6AA C6A H6AC 109.5
H6AB C6A H6AC 109.5
C2B C1B H1BA 109.5
C2B C1B H1BB 109.5
H1BA C1B H1BB 109.5
C2B C1B H1BC 109.5
H1BA C1B H1BC 109.5
H1BB C1B H1BC 109.5
C1B C2B C3B 114.7(8)
C1B C2B H2BA 108.6
C3B C2B H2BA 108.6
C1B C2B H2BB 108.6
C3B C2B H2BB 108.6
H2BA C2B H2BB 107.6
C4B C3B C2B 122.1(6)
C4B C3B H3BA 106.8
C2B C3B H3BA 106.8
C4B C3B H3BB 106.8
C2B C3B H3BB 106.8
H3BA C3B H3BB 106.6
C5B C4B C3B 117.7(6)
C5B C4B H4BA 107.9
C3B C4B H4BA 107.9
C5B C4B H4BB 107.9
C3B C4B H4BB 107.9
H4BA C4B H4BB 107.2
C4B C5B C6B 114.5(7)
C4B C5B H5BA 108.6
C6B C5B H5BA 108.6
C4B C5B H5BB 108.6
C6B C5B H5BB 108.6
H5BA C5B H5BB 107.6
C5B C6B H6BA 109.5
C5B C6B H6BB 109.5
H6BA C6B H6BB 109.5
C5B C6B H6BC 109.5
H6BA C6B H6BC 109.5
H6BB C6B H6BC 109.5

loop_
_geom_bond_atom_site_label_1
_geom_bond_atom_site_label_2
_geom_bond_distance
Ge1 C1 1.9386(16)
Ge1 C21 1.9417(15)
Ge2 C61 1.9427(16)
Ge2 C41 1.9440(15)
N1 C1 1.3670(19)
N1 C5 1.4455(19)
N1 C4 1.4992(18)
N2 C21 1.3666(19)
N2 C25 1.4485(19)
N2 C24 1.4996(19)
N3 C41 1.3666(19)
N3 C45 1.4443(19)
N3 C44 1.4997(19)
N4 C61 1.369(2)
N4 C65 1.4470(19)
N4 C64 1.4989(19)
C1 C2 1.535(2)
C2 C12 1.535(2)
C2 C11 1.539(2)
C2 C3 1.546(2)
C3 C4 1.528(2)
C3 H3A 0.9900
C3 H3B 0.9900
C4 C14 1.521(2)
C4 C13 1.535(2)
C5 C10 1.412(2)
C5 C6 1.415(2)
C6 C7 1.395(2)
C6 C15 1.526(2)
C7 C8 1.382(2)
C7 H7 0.9500
C8 C9 1.379(2)
C8 H8 0.9500
C9 C10 1.399(2)
C9 H9 0.9500
C10 C18 1.524(2)
C11 H11A 0.9800
C11 H11B 0.9800
C11 H11C 0.9800
C12 H12A 0.9800
C12 H12B 0.9800
C12 H12C 0.9800
C13 H13A 0.9800
C13 H13B 0.9800
C13 H13C 0.9800
C14 H14A 0.9800
C14 H14B 0.9800
C14 H14C 0.9800
C15 C17 1.539(2)
C15 C16 1.539(2)
C15 H15 1.0000
C16 H16A 0.9800
C16 H16B 0.9800
C16 H16C 0.9800
C17 H17A 0.9800
C17 H17B 0.9800
C17 H17C 0.9800
C18 C19 1.534(2)
C18 C20 1.538(2)
C18 H18 1.0000
C19 H19A 0.9800
C19 H19B 0.9800
C19 H19C 0.9800
C20 H20A 0.9800
C20 H20B 0.9800
C20 H20C 0.9800
C21 C22 1.535(2)
C22 C32 1.530(2)
C22 C31 1.540(2)
C22 C23 1.547(2)
C23 C24 1.530(2)
C23 H23A 0.9900
C23 H23B 0.9900
C24 C34 1.524(2)
C24 C33 1.533(2)
C25 C26 1.409(2)
C25 C30 1.412(2)
C26 C27 1.396(2)
C26 C35 1.522(2)
C27 C28 1.384(3)
C27 H27 0.9500
C28 C29 1.376(3)
C28 H28 0.9500
C29 C30 1.394(2)
C29 H29 0.9500
C30 C38 1.523(2)
C31 H31A 0.9800
C31 H31B 0.9800
C31 H31C 0.9800
C32 H32A 0.9800
C32 H32B 0.9800
C32 H32C 0.9800
C33 H33A 0.9800
C33 H33B 0.9800
C33 H33C 0.9800
C34 H34A 0.9800
C34 H34B 0.9800
C34 H34C 0.9800
C35 C37 1.534(3)
C35 C36 1.540(2)
C35 H35 1.0000
C36 H36A 0.9800
C36 H36B 0.9800
C36 H36C 0.9800
C37 H37A 0.9800
C37 H37B 0.9800
C37 H37C 0.9800
C38 C40 1.535(2)
C38 C39 1.536(2)
C38 H38 1.0000
C39 H39A 0.9800
C39 H39B 0.9800
C39 H39C 0.9800
C40 H40A 0.9800
C40 H40B 0.9800
C40 H40C 0.9800
C41 C42 1.532(2)
C42 C52 1.533(2)
C42 C51 1.538(2)
C42 C43 1.543(2)
C43 C44 1.530(2)
C43 H43A 0.9900
C43 H43B 0.9900
C44 C54 1.526(2)
C44 C53 1.534(2)
C45 C50 1.410(2)
C45 C46 1.416(2)
C46 C47 1.395(2)
C46 C55 1.526(2)
C47 C48 1.386(2)
C47 H47 0.9500
C48 C49 1.385(2)
C48 H48 0.9500
C49 C50 1.394(2)
C49 H49 0.9500
C50 C58 1.527(2)
C51 H51A 0.9800
C51 H51B 0.9800
C51 H51C 0.9800
C52 H52A 0.9800
C52 H52B 0.9800
C52 H52C 0.9800
C53 H53A 0.9800
C53 H53B 0.9800
C53 H53C 0.9800
C54 H54A 0.9800
C54 H54B 0.9800
C54 H54C 0.9800
C55 C56 1.539(2)
C55 C57 1.543(2)
C55 H55 1.0000
C56 H56A 0.9800
C56 H56B 0.9800
C56 H56C 0.9800
C57 H57A 0.9800
C57 H57B 0.9800
C57 H57C 0.9800
C58 C59 1.530(2)
C58 C60 1.539(2)
C58 H58 1.0000
C59 H59A 0.9800
C59 H59B 0.9800
C59 H59C 0.9800
C60 H60A 0.9800
C60 H60B 0.9800
C60 H60C 0.9800
C61 C62 1.536(2)
C62 C72 1.533(2)
C62 C71 1.543(2)
C62 C63 1.548(2)
C63 C64 1.529(2)
C63 H63A 0.9900
C63 H63B 0.9900
C64 C74 1.521(2)
C64 C73 1.532(2)
C65 C66 1.410(2)
C65 C70 1.412(2)
C66 C67 1.398(2)
C66 C75 1.526(2)
C67 C68 1.383(3)
C67 H67 0.9500
C68 C69 1.375(3)
C68 H68 0.9500
C69 C70 1.394(2)
C69 H69 0.9500
C70 C78 1.523(2)
C71 H71A 0.9800
C71 H71B 0.9800
C71 H71C 0.9800
C72 H72A 0.9800
C72 H72B 0.9800
C72 H72C 0.9800
C73 H73A 0.9800
C73 H73B 0.9800
C73 H73C 0.9800
C74 H74A 0.9800
C74 H74B 0.9800
C74 H74C 0.9800
C75 C77 1.535(2)
C75 C76 1.537(2)
C75 H75 1.0000
C76 H76A 0.9800
C76 H76B 0.9800
C76 H76C 0.9800
C77 H77A 0.9800
C77 H77B 0.9800
C77 H77C 0.9800
C78 C79 1.533(2)
C78 C80 1.536(2)
C78 H78 1.0000
C79 H79A 0.9800
C79 H79B 0.9800
C79 H79C 0.9800
C80 H80A 0.9800
C80 H80B 0.9800
C80 H80C 0.9800
C1A C2A 1.469(8)
C1A H1AA 0.9800
C1A H1AB 0.9800
C1A H1AC 0.9800
C2A C3A 1.509(7)
C2A H2AA 0.9900
C2A H2AB 0.9900
C3A C4A 1.521(6)
C3A H3AA 0.9900
C3A H3AB 0.9900
C4A C5A 1.551(6)
C4A H4AA 0.9900
C4A H4AB 0.9900
C5A C6A 1.500(9)
C5A H5AA 0.9900
C5A H5AB 0.9900
C6A H6AA 0.9800
C6A H6AB 0.9800
C6A H6AC 0.9800
C1B C2B 1.502(10)
C1B H1BA 0.9800
C1B H1BB 0.9800
C1B H1BC 0.9800
C2B C3B 1.520(8)
C2B H2BA 0.9900
C2B H2BB 0.9900
C3B C4B 1.463(8)
C3B H3BA 0.9900
C3B H3BB 0.9900
C4B C5B 1.448(8)
C4B H4BA 0.9900
C4B H4BB 0.9900
C5B C6B 1.517(10)
C5B H5BA 0.9900
C5B H5BB 0.9900
C6B H6BA 0.9800
C6B H6BB 0.9800
C6B H6BC 0.9800

loop_
_geom_torsion_atom_site_label_1
_geom_torsion_atom_site_label_2
_geom_torsion_atom_site_label_3
_geom_torsion_atom_site_label_4
_geom_torsion
C5 N1 C1 C2 177.79(12)
C4 N1 C1 C2 2.46(16)
C5 N1 C1 Ge1 -17.66(17)
C4 N1 C1 Ge1 167.01(9)
N1 C1 C2 C12 130.88(14)
Ge1 C1 C2 C12 -28.3(2)
N1 C1 C2 C11 -106.06(14)
Ge1 C1 C2 C11 94.73(17)
N1 C1 C2 C3 12.25(15)
Ge1 C1 C2 C3 -146.96(13)
C1 C2 C3 C4 -22.18(15)
C12 C2 C3 C4 -141.97(13)
C11 C2 C3 C4 96.77(15)
C1 N1 C4 C14 -134.54(14)
C5 N1 C4 C14 50.03(18)
C1 N1 C4 C3 -16.04(16)
C5 N1 C4 C3 168.52(12)
C1 N1 C4 C13 104.32(15)
C5 N1 C4 C13 -71.11(17)
C2 C3 C4 N1 22.67(14)
C2 C3 C4 C14 142.13(12)
C2 C3 C4 C13 -95.77(14)
C1 N1 C5 C10 -83.04(17)
C4 N1 C5 C10 92.06(17)
C1 N1 C5 C6 97.48(17)
C4 N1 C5 C6 -87.43(17)
C10 C5 C6 C7 -5.7(2)
N1 C5 C6 C7 173.77(13)
C10 C5 C6 C15 170.59(13)
N1 C5 C6 C15 -9.9(2)
C5 C6 C7 C8 1.1(2)
C15 C6 C7 C8 -175.43(14)
C6 C7 C8 C9 3.1(2)
C7 C8 C9 C10 -2.7(2)
C8 C9 C10 C5 -1.9(2)
C8 C9 C10 C18 174.21(14)
C6 C5 C10 C9 6.1(2)
N1 C5 C10 C9 -173.39(13)
C6 C5 C10 C18 -169.76(13)
N1 C5 C10 C18 10.8(2)
C7 C6 C15 C17 63.68(18)
C5 C6 C15 C17 -112.62(16)
C7 C6 C15 C16 -57.81(18)
C5 C6 C15 C16 125.89(15)
C9 C10 C18 C19 57.19(18)
C5 C10 C18 C19 -126.95(15)
C9 C10 C18 C20 -65.48(18)
C5 C10 C18 C20 110.38(16)
C25 N2 C21 C22 179.86(13)
C24 N2 C21 C22 3.56(17)
C25 N2 C21 Ge1 -15.83(18)
C24 N2 C21 Ge1 167.86(10)
N2 C21 C22 C32 130.50(14)
Ge1 C21 C22 C32 -28.5(2)
N2 C21 C22 C31 -107.00(14)
Ge1 C21 C22 C31 93.97(18)
N2 C21 C22 C23 12.08(16)
Ge1 C21 C22 C23 -146.95(13)
C32 C22 C23 C24 -142.54(14)
C21 C22 C23 C24 -22.92(16)
C31 C22 C23 C24 96.21(16)
C21 N2 C24 C34 -136.42(14)
C25 N2 C24 C34 47.26(18)
C21 N2 C24 C23 -17.54(16)
C25 N2 C24 C23 166.15(13)
C21 N2 C24 C33 102.27(15)
C25 N2 C24 C33 -74.04(17)
C22 C23 C24 N2 23.89(16)
C22 C23 C24 C34 143.54(14)
C22 C23 C24 C33 -94.12(16)
C21 N2 C25 C26 95.79(17)
C24 N2 C25 C26 -88.13(17)
C21 N2 C25 C30 -82.66(18)
C24 N2 C25 C30 93.42(17)
C30 C25 C26 C27 -4.1(2)
N2 C25 C26 C27 177.45(14)
C30 C25 C26 C35 171.40(15)
N2 C25 C26 C35 -7.0(2)
C25 C26 C27 C28 1.1(2)
C35 C26 C27 C28 -174.79(16)
C26 C27 C28 C29 1.7(3)
C27 C28 C29 C30 -1.4(3)
C28 C29 C30 C25 -1.6(2)
C28 C29 C30 C38 174.07(15)
C26 C25 C30 C29 4.4(2)
N2 C25 C30 C29 -177.17(13)
C26 C25 C30 C38 -171.02(14)
N2 C25 C30 C38 7.4(2)
C27 C26 C35 C37 61.84(19)
C25 C26 C35 C37 -113.70(18)
C27 C26 C35 C36 -59.5(2)
C25 C26 C35 C36 124.96(17)
C29 C30 C38 C40 -62.17(19)
C25 C30 C38 C40 113.26(17)
C29 C30 C38 C39 60.4(2)
C25 C30 C38 C39 -124.14(17)
C45 N3 C41 C42 178.83(12)
C44 N3 C41 C42 3.26(16)
C45 N3 C41 Ge2 -16.58(17)
C44 N3 C41 Ge2 167.85(10)
N3 C41 C42 C52 130.02(13)
Ge2 C41 C42 C52 -29.6(2)
N3 C41 C42 C51 -106.61(14)
Ge2 C41 C42 C51 93.81(17)
N3 C41 C42 C43 11.23(15)
Ge2 C41 C42 C43 -148.35(13)
C41 C42 C43 C44 -21.23(15)
C52 C42 C43 C44 -141.25(13)
C51 C42 C43 C44 97.50(15)
C41 N3 C44 C54 -134.46(14)
C45 N3 C44 C54 49.92(18)
C41 N3 C44 C43 -16.19(16)
C45 N3 C44 C43 168.19(12)
C41 N3 C44 C53 104.39(15)
C45 N3 C44 C53 -71.23(17)
C42 C43 C44 N3 22.13(15)
C42 C43 C44 C54 141.86(13)
C42 C43 C44 C53 -96.53(15)
C41 N3 C45 C50 -81.63(18)
C44 N3 C45 C50 93.69(17)
C41 N3 C45 C46 97.03(17)
C44 N3 C45 C46 -87.65(17)
C50 C45 C46 C47 -5.1(2)
N3 C45 C46 C47 176.24(13)
C50 C45 C46 C55 171.12(14)
N3 C45 C46 C55 -7.5(2)
C45 C46 C47 C48 0.8(2)
C55 C46 C47 C48 -175.68(14)
C46 C47 C48 C49 2.8(2)
C47 C48 C49 C50 -2.0(2)
C48 C49 C50 C45 -2.2(2)
C48 C49 C50 C58 173.47(14)
C46 C45 C50 C49 5.8(2)
N3 C45 C50 C49 -175.54(13)
C46 C45 C50 C58 -169.63(14)
N3 C45 C50 C58 9.0(2)
C47 C46 C55 C56 -59.00(18)
C45 C46 C55 C56 124.77(16)
C47 C46 C55 C57 62.46(18)
C45 C46 C55 C57 -113.77(16)
C49 C50 C58 C59 59.02(19)
C45 C50 C58 C59 -125.51(16)
C49 C50 C58 C60 -63.45(18)
C45 C50 C58 C60 112.02(16)
C65 N4 C61 C62 179.23(13)
C64 N4 C61 C62 2.99(17)
C65 N4 C61 Ge2 -15.93(18)
C64 N4 C61 Ge2 167.83(10)
N4 C61 C62 C72 131.22(14)
Ge2 C61 C62 C72 -28.3(2)
N4 C61 C62 C71 -105.91(15)
Ge2 C61 C62 C71 94.55(17)
N4 C61 C62 C63 12.53(16)
Ge2 C61 C62 C63 -147.02(13)
C72 C62 C63 C64 -143.23(13)
C61 C62 C63 C64 -23.16(16)
C71 C62 C63 C64 95.66(15)
C61 N4 C64 C74 -136.19(15)
C65 N4 C64 C74 47.57(19)
C61 N4 C64 C63 -17.13(17)
C65 N4 C64 C63 166.64(13)
C61 N4 C64 C73 102.91(16)
C65 N4 C64 C73 -73.32(18)
C62 C63 C64 N4 23.85(15)
C62 C63 C64 C74 143.41(13)
C62 C63 C64 C73 -94.80(16)
C61 N4 C65 C66 95.19(17)
C64 N4 C65 C66 -88.80(18)
C61 N4 C65 C70 -82.47(19)
C64 N4 C65 C70 93.54(17)
C70 C65 C66 C67 -4.0(2)
N4 C65 C66 C67 178.40(14)
C70 C65 C66 C75 172.56(15)
N4 C65 C66 C75 -5.1(2)
C65 C66 C67 C68 0.6(2)
C75 C66 C67 C68 -176.22(16)
C66 C67 C68 C69 1.8(3)
C67 C68 C69 C70 -0.7(3)
C68 C69 C70 C65 -2.6(3)
C68 C69 C70 C78 172.88(16)
C66 C65 C70 C69 5.0(2)
N4 C65 C70 C69 -177.38(14)
C66 C65 C70 C78 -170.24(15)
N4 C65 C70 C78 7.4(2)
C67 C66 C75 C77 60.76(19)
C65 C66 C75 C77 -115.78(17)
C67 C66 C75 C76 -60.37(19)
C65 C66 C75 C76 123.09(16)
C69 C70 C78 C79 60.1(2)
C65 C70 C78 C79 -124.62(18)
C69 C70 C78 C80 -62.5(2)
C65 C70 C78 C80 112.76(17)
C1A C2A C3A C4A 58.1(11)
C2A C3A C4A C5A 64.6(7)
C3A C4A C5A C6A 171.7(6)
C1B C2B C3B C4B -61.6(13)
C2B C3B C4B C5B -60.7(11)
C3B C4B C5B C6B -175.6(8)
